data_7214236
loop_
_publ_author_name
'Prado, Livia Deris'
'Rocha, Helv\'ecio Vin\'icius Antunes'
'Resende, Jackson Ant\^onio Lamounier Camargos'
'Ferreira, Glaucio Braga'
'de Figuereido Teixeira, Ana Maria Rangel'

_publ_section_title
;
 An insight into carvedilol solid forms: effect of supramolecular
 interactions on the dissolution profiles
;
_journal_issue 15
_journal_name_full CrystEngComm
_journal_page_first 3168
_journal_paper_doi 10.1039/c3ce42403k
_journal_volume 16
_journal_year 2014
_chemical_formula_sum 'C48 H54 N4 O9'
_chemical_formula_weight 830.95
_chemical_name_systematic
;
 ?
;
_space_group_IT_number 14
_symmetry_cell_setting monoclinic
_symmetry_Int_Tables_number 14
_symmetry_space_group_name_Hall '-P 2yn'
_symmetry_space_group_name_H-M 'P 1 21/n 1'
_atom_sites_solution_hydrogens mixed
_audit_creation_date 2013-11-19T16:58:48-00:00
_audit_creation_method 'WinGX routine CIF_UPDATE'
_cell_angle_alpha 90
_cell_angle_beta 94.16(3)
_cell_angle_gamma 90
_cell_formula_units_Z 4
_cell_length_a 13.477(3)
_cell_length_b 16.515(3)
_cell_length_c 19.139(4)
_cell_measurement_reflns_used 36712
_cell_measurement_temperature 123(2)
_cell_measurement_theta_max 29.4869
_cell_measurement_theta_min 1.7849
_cell_volume 4248.6(15)
_computing_cell_refinement
;
        CrysAlisPro, Oxford Diffraction Ltd.,
        Version 1.171.33.49a (release 05-10-2009 CrysAlis171 .NET)
        (compiled Oct  5 2009,17:28:39)
;
_computing_data_collection
;
        CrysAlisPro, Oxford Diffraction Ltd.,
        Version 1.171.33.49a (release 05-10-2009 CrysAlis171 .NET)
        (compiled Oct  5 2009,17:28:39)
;
_computing_data_reduction
;
        CrysAlisPro, Oxford Diffraction Ltd.,
        Version 1.171.33.49a (release 05-10-2009 CrysAlis171 .NET)
        (compiled Oct  5 2009,17:28:39)
;
_computing_structure_refinement 'SHELXL-2013 (Sheldrick, 2013)'
_diffrn_ambient_temperature 123(2)
_diffrn_detector_area_resol_mean 10.4186
_diffrn_measured_fraction_theta_full 1
_diffrn_measured_fraction_theta_max 1
_diffrn_measurement_device_type 'Xcalibur, Atlas, Gemini ultra'
_diffrn_measurement_method '\w scans'
_diffrn_orient_matrix_UB_11 0.0363215638
_diffrn_orient_matrix_UB_12 -0.0191418319
_diffrn_orient_matrix_UB_13 -0.0194207594
_diffrn_orient_matrix_UB_21 0.013428753
_diffrn_orient_matrix_UB_22 0.0381803294
_diffrn_orient_matrix_UB_23 -0.013501862
_diffrn_orient_matrix_UB_31 0.0358799041
_diffrn_orient_matrix_UB_32 0.0051075474
_diffrn_orient_matrix_UB_33 0.0286823579
_diffrn_radiation_monochromator graphite
_diffrn_radiation_type MoK\a
_diffrn_radiation_wavelength 0.71073
_diffrn_reflns_av_R_equivalents 0.034
_diffrn_reflns_av_unetI/netI 0.0702
_diffrn_reflns_Laue_measured_fraction_full 1
_diffrn_reflns_Laue_measured_fraction_max 1
_diffrn_reflns_limit_h_max 16
_diffrn_reflns_limit_h_min -16
_diffrn_reflns_limit_k_max 19
_diffrn_reflns_limit_k_min -19
_diffrn_reflns_limit_l_max 23
_diffrn_reflns_limit_l_min -23
_diffrn_reflns_number 79766
_diffrn_reflns_point_group_measured_fraction_full 1
_diffrn_reflns_point_group_measured_fraction_max 1
_diffrn_reflns_theta_full 25.242
_diffrn_reflns_theta_max 25.349
_diffrn_reflns_theta_min 1.789
_exptl_absorpt_coefficient_mu 0.09
_exptl_absorpt_correction_T_max 0.972
_exptl_absorpt_correction_T_min 0.966
_exptl_absorpt_correction_type analytical
_exptl_absorpt_process_details
;
        CrysAlisPro, Oxford Diffraction Ltd.,
        Version 1.171.33.49a (release 05-10-2009 CrysAlis171 .NET)
        (compiled Oct  5 2009,17:28:39)
Analytical numeric absorption correction using a multifaceted crystal
                        model based on expressions derived by R.C. Clark & J.S.
        (Clark, R. C. & Reid, J. S. (1995). Acta Cryst. A51, 887-897)
;
_exptl_crystal_density_diffrn 1.299
_exptl_crystal_F_000 1768
_exptl_crystal_size_max 0.4678
_exptl_crystal_size_mid 0.3835
_exptl_crystal_size_min 0.3734
_refine_diff_density_max 0.338
_refine_diff_density_min -0.485
_refine_diff_density_rms 0.044
_refine_ls_extinction_method none
_refine_ls_goodness_of_fit_ref 1.048
_refine_ls_hydrogen_treatment constr
_refine_ls_matrix_type full
_refine_ls_number_parameters 592
_refine_ls_number_reflns 7775
_refine_ls_number_restraints 14
_refine_ls_restrained_S_all 1.054
_refine_ls_R_factor_all 0.05
_refine_ls_R_factor_gt 0.0399
_refine_ls_shift/su_max 0.001
_refine_ls_shift/su_mean 0
_refine_ls_structure_factor_coef Fsqd
_refine_ls_weighting_details 'w=1/[\s^2^(Fo^2^)+(0.0499P)^2^+1.7671P] where P=(Fo^2^+2Fc^2^)/3'
_refine_ls_weighting_scheme calc
_refine_ls_wR_factor_gt 0.1019
_refine_ls_wR_factor_ref 0.1066
_reflns_number_gt 6357
_reflns_number_total 7775
_reflns_threshold_expression 'I > 2\s(I)'
_cod_data_source_file c3ce42403k1.cif
_cod_data_source_block forma_hydrate
_cod_original_cell_volume 4248.5(15)
_cod_original_sg_symbol_H-M 'P 21/n'
_cod_database_code 7214236

loop_
_symmetry_equiv_pos_as_xyz
'x, y, z'
'-x+1/2, y+1/2, -z+1/2'
'-x, -y, -z'
'x-1/2, -y-1/2, z-1/2'

loop_
_atom_site_label
_atom_site_type_symbol
_atom_site_fract_x
_atom_site_fract_y
_atom_site_fract_z
_atom_site_U_iso_or_equiv
_atom_site_adp_type
_atom_site_occupancy
_atom_site_calc_flag
_atom_site_disorder_assembly
_atom_site_disorder_group
OW O 0.78189(14) 0.72110(11) -0.01407(8) 0.0808(6) Uani 1 d . .
HW1 H 0.8003 0.7518 0.0191 0.121 Uiso 1 d . .
HW2 H 0.7584 0.68 0.0038 0.121 Uiso 1 d . .
N1A N 0.73930(11) 0.32126(9) -0.36663(8) 0.0348(3) Uani 1 d . .
H1A H 0.7535 0.281 -0.3944 0.042 Uiso 1 calc . .
N2A N 0.71363(10) 0.58527(8) 0.05408(7) 0.0304(3) Uani 1 d . .
H2AN H 0.754 0.548 0.068 0.046 Uiso 1 d . .
O1A O 0.65640(10) 0.47706(8) -0.18183(6) 0.0418(3) Uani 1 d . .
O3A O 0.79419(8) 0.71480(7) 0.14163(6) 0.0291(3) Uani 1 d . .
O4A O 0.89144(8) 0.82886(7) 0.08270(6) 0.0360(3) Uani 1 d . .
C1A C 0.66766(12) 0.39880(11) -0.20329(9) 0.0308(4) Uani 1 d . .
C2A C 0.65171(14) 0.32954(13) -0.16493(10) 0.0429(5) Uani 1 d . .
H2A H 0.6316 0.3337 -0.1185 0.051 Uiso 1 calc . .
C3A C 0.66530(14) 0.25344(12) -0.19492(12) 0.0479(5) Uani 1 d . .
H3A H 0.653 0.2066 -0.1681 0.057 Uiso 1 calc . .
C4A C 0.69545(13) 0.24344(11) -0.26102(11) 0.0428(5) Uani 1 d . .
H4A H 0.7047 0.1911 -0.2802 0.051 Uiso 1 calc . .
C5A C 0.71192(12) 0.31335(10) -0.29896(9) 0.0315(4) Uani 1 d . .
C6A C 0.74092(11) 0.40195(10) -0.38391(8) 0.0280(4) Uani 1 d . .
C7A C 0.76079(12) 0.43826(12) -0.44708(9) 0.0376(4) Uani 1 d . .
H7A H 0.7777 0.4067 -0.486 0.045 Uiso 1 calc . .
C8A C 0.75512(13) 0.52104(12) -0.45124(9) 0.0399(4) Uani 1 d . .
H8A H 0.7674 0.547 -0.4941 0.048 Uiso 1 calc . .
C9A C 0.73177(13) 0.56816(11) -0.39430(10) 0.0367(4) Uani 1 d . .
H9A H 0.7283 0.6254 -0.3989 0.044 Uiso 1 calc . .
C10A C 0.71355(11) 0.53246(10) -0.33110(9) 0.0285(4) Uani 1 d . .
H10A H 0.6992 0.5648 -0.292 0.034 Uiso 1 calc . .
C11A C 0.71657(10) 0.44836(10) -0.32566(8) 0.0236(3) Uani 1 d . .
C12A C 0.69795(11) 0.39087(10) -0.27123(8) 0.0248(3) Uani 1 d . .
C13A C 0.61238(13) 0.49437(13) -0.11756(9) 0.0393(4) Uani 1 d . .
H13A H 0.5724 0.4472 -0.1044 0.047 Uiso 1 calc A 3
H13B H 0.5668 0.5411 -0.1247 0.047 Uiso 1 calc A 3
C15A C 0.64048(12) 0.55331(11) 0.00123(8) 0.0316(4) Uani 1 d . .
H15A H 0.5976 0.598 -0.0178 0.038 Uiso 1 calc B 3
H15B H 0.5976 0.5134 0.0232 0.038 Uiso 1 calc B 3
C16A C 0.66841(13) 0.61611(10) 0.11584(8) 0.0308(4) Uani 1 d . .
H16A H 0.6295 0.5723 0.1362 0.037 Uiso 1 calc . .
H16B H 0.6219 0.6605 0.1016 0.037 Uiso 1 calc . .
C17A C 0.74460(13) 0.64709(10) 0.17077(8) 0.0302(4) Uani 1 d . .
H17A H 0.7118 0.6641 0.213 0.036 Uiso 1 calc . .
H17B H 0.7932 0.604 0.1844 0.036 Uiso 1 calc . .
C18A C 0.86987(11) 0.74939(9) 0.18278(8) 0.0257(3) Uani 1 d . .
C19A C 0.89764(12) 0.72698(10) 0.25089(8) 0.0305(4) Uani 1 d . .
H19A H 0.8622 0.6854 0.2727 0.037 Uiso 1 calc . .
C20A C 0.97730(13) 0.76509(11) 0.28759(9) 0.0370(4) Uani 1 d . .
H20A H 0.9965 0.7492 0.3343 0.044 Uiso 1 calc . .
C21A C 1.02832(13) 0.82550(11) 0.25653(10) 0.0394(4) Uani 1 d . .
H21A H 1.0829 0.8513 0.2817 0.047 Uiso 1 calc . .
C22A C 1.00028(13) 0.84905(11) 0.18821(10) 0.0352(4) Uani 1 d . .
H22A H 1.0352 0.8914 0.1671 0.042 Uiso 1 calc . .
C23A C 0.92230(12) 0.81136(10) 0.15109(9) 0.0281(4) Uani 1 d . .
C24A C 0.95339(14) 0.88221(12) 0.04602(10) 0.0431(5) Uani 1 d . .
H24A H 0.9241 0.8904 -0.0018 0.052 Uiso 1 calc . .
H24B H 1.0197 0.8583 0.0444 0.052 Uiso 1 calc . .
H24C H 0.9587 0.9344 0.0704 0.052 Uiso 1 calc . .
C14A C 0.6904(3) 0.5135(2) -0.0574(2) 0.0265(6) Uani 0.764(3) d C 3
H14A H 0.7399 0.5523 -0.0749 0.032 Uiso 0.764(3) calc C 3
O2A O 0.74137(12) 0.44508(10) -0.03099(8) 0.0361(5) Uani 0.764(3) d C 3
H2AO H 0.7976 0.443 -0.0472 0.054 Uiso 0.764(3) calc C 3
C14' C 0.6893(12) 0.5330(8) -0.0707(9) 0.0265(6) Uani 0.236(3) d C 4
H14' H 0.7422 0.4916 -0.0596 0.032 Uiso 0.236(3) calc C 4
O2' O 0.7354(4) 0.5996(3) -0.1000(3) 0.0413(17) Uani 0.236(3) d C 4
H2'O H 0.7006 0.6412 -0.0954 0.062 Uiso 0.236(3) calc C 4
N1B N 0.83308(10) 0.55890(8) 0.37595(7) 0.0307(3) Uani 1 d . .
H1B H 0.8605 0.513 0.3642 0.037 Uiso 1 calc . .
O1B O 0.61725(8) 0.76926(7) 0.40407(6) 0.0320(3) Uani 1 d . .
O3B O 0.47599(8) 0.98021(7) 0.69526(6) 0.0333(3) Uani 1 d . .
O4B O 0.30758(8) 1.05491(7) 0.67512(6) 0.0341(3) Uani 1 d . .
C6B C 0.88139(12) 0.62038(10) 0.41398(8) 0.0274(3) Uani 1 d . .
C7B C 0.98038(13) 0.62542(11) 0.43982(9) 0.0344(4) Uani 1 d . .
H7B H 1.0259 0.5827 0.433 0.041 Uiso 1 calc . .
C8B C 1.00983(13) 0.69479(12) 0.47567(9) 0.0359(4) Uani 1 d . .
H8B H 1.0775 0.7008 0.4925 0.043 Uiso 1 calc . .
C9 C 0.94220(12) 0.75640(11) 0.48775(8) 0.0319(4) Uani 1 d . .
H9B H 0.9643 0.8027 0.5139 0.038 Uiso 1 calc . .
C10B C 0.84387(12) 0.75142(10) 0.46243(8) 0.0270(3) Uani 1 d . .
H10B H 0.7983 0.7935 0.4711 0.032 Uiso 1 calc . .
C11B C 0.81274(11) 0.68292(9) 0.42371(8) 0.0245(3) Uani 1 d . .
C12B C 0.71972(11) 0.65795(9) 0.38724(8) 0.0243(3) Uani 1 d . .
C1B C 0.62632(12) 0.69429(10) 0.37514(8) 0.0270(3) Uani 1 d . .
C2B C 0.55191(12) 0.65358(11) 0.33570(9) 0.0324(4) Uani 1 d . .
H2B H 0.4888 0.6784 0.3259 0.039 Uiso 1 calc . .
C3B C 0.56978(13) 0.57585(11) 0.31034(9) 0.0340(4) Uani 1 d . .
H3B H 0.5174 0.5483 0.2843 0.041 Uiso 1 calc . .
C4B C 0.66007(13) 0.53791(10) 0.32164(9) 0.0324(4) Uani 1 d . .
H4B H 0.6708 0.4849 0.3045 0.039 Uiso 1 calc . .
C5B C 0.73543(12) 0.58071(10) 0.35933(8) 0.0274(3) Uani 1 d . .
C13B C 0.52182(12) 0.80719(10) 0.39863(9) 0.0300(4) Uani 1 d . .
H13C H 0.4695 0.7678 0.4089 0.036 Uiso 1 calc D 1
H13D H 0.5068 0.8288 0.3508 0.036 Uiso 1 calc D 1
C16B C 0.57500(12) 0.87982(10) 0.64592(8) 0.0292(4) Uani 1 d . .
H16C H 0.6381 0.8492 0.6527 0.035 Uiso 1 calc E 1
H16D H 0.5197 0.8414 0.6515 0.035 Uiso 1 calc E 1
C17B C 0.57324(11) 0.94389(10) 0.70120(9) 0.0297(4) Uani 1 d . .
H17C H 0.5867 0.9197 0.7482 0.036 Uiso 1 calc . .
H17D H 0.6248 0.9853 0.6943 0.036 Uiso 1 calc . .
C18B C 0.45501(12) 1.03407(10) 0.74620(9) 0.0276(3) Uani 1 d . .
C19B C 0.51606(12) 1.04999(10) 0.80583(9) 0.0307(4) Uani 1 d . .
H19B H 0.5786 1.0235 0.8129 0.037 Uiso 1 calc . .
C20B C 0.48615(13) 1.10476(11) 0.85562(10) 0.0372(4) Uani 1 d . .
H20B H 0.5277 1.115 0.8969 0.045 Uiso 1 calc . .
C21B C 0.39658(14) 1.14373(11) 0.84483(10) 0.0411(4) Uani 1 d . .
H21B H 0.3763 1.1811 0.8788 0.049 Uiso 1 calc . .
C22B C 0.33515(13) 1.12913(10) 0.78468(10) 0.0356(4) Uani 1 d . .
H22B H 0.2735 1.1569 0.7775 0.043 Uiso 1 calc . .
C23B C 0.36322(12) 1.07448(10) 0.73535(9) 0.0293(4) Uani 1 d . .
C24B C 0.21799(13) 1.10062(11) 0.66009(10) 0.0380(4) Uani 1 d . .
H24D H 0.1846 1.0818 0.6159 0.046 Uiso 1 calc . .
H24E H 0.2345 1.1582 0.6561 0.046 Uiso 1 calc . .
H24F H 0.1737 1.0931 0.698 0.046 Uiso 1 calc . .
O2B O 0.43411(12) 0.91718(11) 0.44412(10) 0.0401(6) Uani 0.704(3) d F 1
H2BO H 0.3878 0.8834 0.4465 0.06 Uiso 0.704(3) calc F 1
C14B C 0.5262(5) 0.8771(3) 0.4531(6) 0.027(2) Uani 0.704(3) d F 1
H14B H 0.5787 0.9159 0.4401 0.032 Uiso 0.704(3) calc F 1
C15B C 0.5546(7) 0.8478(6) 0.5231(6) 0.0286(12) Uani 0.704(3) d F 1
H15C H 0.6183 0.818 0.5226 0.034 Uiso 0.704(3) calc F 1
H15D H 0.5034 0.8094 0.5374 0.034 Uiso 0.704(3) calc F 1
N2B N 0.5657(3) 0.9130(3) 0.57425(17) 0.0387(9) Uani 0.704(3) d F 1
H2BN H 0.5214 0.9568 0.5691 0.058 Uiso 0.704(3) d F 1
O2" O 0.5940(3) 0.9383(2) 0.4428(2) 0.0302(12) Uani 0.296(3) d F 2
H2"O H 0.6121 0.9436 0.402 0.045 Uiso 0.296(3) calc F 2
C14" C 0.5256(13) 0.8741(10) 0.4443(15) 0.034(6) Uani 0.296(3) d F 2
H14" H 0.4582 0.8997 0.4383 0.041 Uiso 0.296(3) calc F 2
C15" C 0.538(2) 0.8415(16) 0.5269(15) 0.0286(12) Uani 0.296(3) d F 2
H15E H 0.4848 0.8013 0.5338 0.034 Uiso 0.296(3) calc F 2
H15F H 0.6025 0.8136 0.5349 0.034 Uiso 0.296(3) calc F 2
N2" N 0.5320(8) 0.9054(7) 0.5789(5) 0.0387(9) Uani 0.296(3) d F 2
H2"N H 0.4659 0.9155 0.5814 0.058 Uiso 0.296(3) d F 2

loop_
_atom_site_aniso_label
_atom_site_aniso_U_11
_atom_site_aniso_U_22
_atom_site_aniso_U_33
_atom_site_aniso_U_23
_atom_site_aniso_U_13
_atom_site_aniso_U_12
OW 0.1024(14) 0.0915(13) 0.0451(9) 0.0321(9) -0.0182(9) -0.0581(11)
N1A 0.0352(8) 0.0325(8) 0.0368(8) -0.0098(6) 0.0030(6) 0.0042(6)
N2A 0.0303(7) 0.0324(7) 0.0281(7) -0.0022(6) 0.0002(6) 0.0030(6)
O1A 0.0527(8) 0.0476(8) 0.0268(6) -0.0071(6) 0.0155(6) -0.0082(6)
O3A 0.0303(6) 0.0296(6) 0.0274(6) 0.0031(5) 0.0034(5) -0.0051(5)
O4A 0.0314(6) 0.0367(7) 0.0392(7) 0.0142(5) -0.0008(5) -0.0046(5)
C1A 0.0243(8) 0.0398(10) 0.0278(9) 0.0021(7) -0.0007(7) -0.0051(7)
C2A 0.0349(10) 0.0607(13) 0.0331(10) 0.0159(9) 0.0031(8) -0.0080(9)
C3A 0.0381(11) 0.0427(11) 0.0617(14) 0.0236(10) -0.0051(9) -0.0070(9)
C4A 0.0347(10) 0.0326(10) 0.0601(13) 0.0067(9) -0.0037(9) 0.0005(8)
C5A 0.0225(8) 0.0308(9) 0.0403(10) 0.0016(7) -0.0046(7) -0.0003(7)
C6A 0.0213(8) 0.0349(9) 0.0277(8) -0.0039(7) 0.0000(6) 0.0009(7)
C7A 0.0277(9) 0.0615(13) 0.0240(9) -0.0037(8) 0.0033(7) 0.0007(8)
C8A 0.0326(9) 0.0568(12) 0.0304(9) 0.0129(9) 0.0021(7) -0.0063(9)
C9A 0.0306(9) 0.0359(10) 0.0427(10) 0.0109(8) -0.0038(8) -0.0048(8)
C10A 0.0219(8) 0.0307(9) 0.0324(9) -0.0010(7) -0.0013(6) -0.0010(7)
C11A 0.0153(7) 0.0312(8) 0.0239(8) -0.0011(6) -0.0013(6) -0.0012(6)
C12A 0.0181(7) 0.0308(8) 0.0251(8) 0.0017(6) -0.0024(6) -0.0034(6)
C13A 0.0326(9) 0.0603(12) 0.0259(9) -0.0074(8) 0.0078(7) -0.0006(9)
C15A 0.0281(9) 0.0397(10) 0.0269(9) -0.0013(7) 0.0013(7) 0.0023(7)
C16A 0.0338(9) 0.0320(9) 0.0274(9) -0.0002(7) 0.0071(7) -0.0036(7)
C17A 0.0360(9) 0.0289(9) 0.0263(8) 0.0019(7) 0.0065(7) -0.0053(7)
C18A 0.0238(8) 0.0249(8) 0.0291(8) -0.0030(6) 0.0056(6) 0.0033(6)
C19A 0.0333(9) 0.0328(9) 0.0264(8) -0.0016(7) 0.0103(7) -0.0001(7)
C20A 0.0371(10) 0.0466(11) 0.0273(9) -0.0039(8) 0.0038(7) -0.0021(8)
C21A 0.0339(10) 0.0452(11) 0.0389(10) -0.0070(8) 0.0016(8) -0.0067(8)
C22A 0.0301(9) 0.0317(9) 0.0443(10) 0.0018(8) 0.0059(8) -0.0039(7)
C23A 0.0248(8) 0.0267(8) 0.0332(9) 0.0024(7) 0.0050(7) 0.0055(7)
C24A 0.0384(10) 0.0448(11) 0.0458(11) 0.0178(9) 0.0015(8) -0.0087(9)
C14A 0.0250(8) 0.0287(19) 0.026(2) 0.0045(11) 0.0027(11) 0.0051(14)
O2A 0.0370(9) 0.0391(10) 0.0329(9) 0.0047(7) 0.0068(7) 0.0131(7)
C14' 0.0250(8) 0.0287(19) 0.026(2) 0.0045(11) 0.0027(11) 0.0051(14)
O2' 0.034(3) 0.047(3) 0.043(3) 0.011(3) 0.008(2) 0.004(2)
N1B 0.0299(7) 0.0308(7) 0.0315(8) -0.0042(6) 0.0042(6) 0.0029(6)
O1B 0.0239(6) 0.0295(6) 0.0419(7) -0.0088(5) -0.0018(5) -0.0013(5)
O3B 0.0236(6) 0.0411(7) 0.0351(6) -0.0072(5) 0.0004(5) 0.0096(5)
O4B 0.0284(6) 0.0355(7) 0.0384(7) 0.0046(5) 0.0023(5) 0.0094(5)
C6B 0.0276(8) 0.0347(9) 0.0202(8) 0.0017(7) 0.0041(6) -0.0025(7)
C7B 0.0277(9) 0.0452(11) 0.0302(9) 0.0025(8) 0.0019(7) 0.0038(8)
C8B 0.0255(9) 0.0542(11) 0.0275(9) 0.0029(8) -0.0019(7) -0.0035(8)
C9 0.0319(9) 0.0409(10) 0.0227(8) -0.0012(7) -0.0005(7) -0.0081(8)
C10B 0.0290(8) 0.0315(9) 0.0207(8) 0.0007(6) 0.0024(6) -0.0037(7)
C11B 0.0248(8) 0.0307(8) 0.0181(7) 0.0035(6) 0.0035(6) -0.0026(7)
C12B 0.0259(8) 0.0279(8) 0.0193(7) 0.0009(6) 0.0032(6) -0.0044(6)
C1B 0.0269(8) 0.0291(9) 0.0253(8) -0.0008(7) 0.0031(6) -0.0043(7)
C2B 0.0252(8) 0.0363(9) 0.0351(9) -0.0035(7) -0.0011(7) -0.0036(7)
C3B 0.0303(9) 0.0381(10) 0.0333(9) -0.0076(8) 0.0002(7) -0.0096(8)
C4B 0.0350(9) 0.0312(9) 0.0312(9) -0.0072(7) 0.0045(7) -0.0055(7)
C5B 0.0294(8) 0.0312(9) 0.0223(8) 0.0007(7) 0.0061(6) -0.0024(7)
C13B 0.0233(8) 0.0334(9) 0.0331(9) -0.0022(8) 0.0002(7) -0.0011(7)
C16B 0.0241(8) 0.0312(9) 0.0329(9) -0.0003(7) 0.0067(7) -0.0001(7)
C17B 0.0204(8) 0.0362(9) 0.0325(9) -0.0007(7) 0.0028(6) 0.0042(7)
C18B 0.0258(8) 0.0245(8) 0.0336(9) 0.0012(7) 0.0090(7) -0.0002(6)
C19B 0.0239(8) 0.0299(9) 0.0388(10) -0.0004(7) 0.0049(7) -0.0022(7)
C20B 0.0349(10) 0.0350(10) 0.0418(10) -0.0082(8) 0.0044(8) -0.0070(8)
C21B 0.0438(11) 0.0300(9) 0.0509(11) -0.0112(8) 0.0122(9) 0.0001(8)
C22B 0.0312(9) 0.0266(9) 0.0500(11) 0.0018(8) 0.0095(8) 0.0055(7)
C23B 0.0268(8) 0.0236(8) 0.0382(9) 0.0070(7) 0.0064(7) -0.0002(7)
C24B 0.0296(9) 0.0391(10) 0.0453(11) 0.0117(8) 0.0024(8) 0.0097(8)
O2B 0.0258(9) 0.0449(11) 0.0504(12) -0.0055(9) 0.0081(8) 0.0009(8)
C14B 0.025(3) 0.020(3) 0.035(5) -0.009(3) 0.005(2) -0.001(2)
C15B 0.029(4) 0.0260(18) 0.0319(16) -0.0010(15) 0.0073(19) -0.0117(19)
N2B 0.060(3) 0.0244(12) 0.0314(10) -0.0010(8) -0.0006(15) -0.0159(17)
O2" 0.036(2) 0.030(2) 0.026(2) -0.0015(17) 0.0066(17) -0.0036(17)
C14" 0.024(8) 0.062(12) 0.015(5) 0.019(7) -0.004(4) -0.007(7)
C15" 0.029(4) 0.0260(18) 0.0319(16) -0.0010(15) 0.0073(19) -0.0117(19)
N2" 0.060(3) 0.0244(12) 0.0314(10) -0.0010(8) -0.0006(15) -0.0159(17)

loop_
_atom_type_symbol
_atom_type_description
_atom_type_scat_dispersion_real
_atom_type_scat_dispersion_imag
_atom_type_scat_source
C C 0.0033 0.0016 'International Tables Vol C Tables 4.2.6.8 and 6.1.1.4'
H H 0 0 'International Tables Vol C Tables 4.2.6.8 and 6.1.1.4'
N N 0.0061 0.0033 'International Tables Vol C Tables 4.2.6.8 and 6.1.1.4'
O O 0.0106 0.006 'International Tables Vol C Tables 4.2.6.8 and 6.1.1.4'

loop_
_exptl_crystal_face_index_h
_exptl_crystal_face_index_k
_exptl_crystal_face_index_l
_exptl_crystal_face_perp_dist
-5 4 -2 0.2858
5 -4 2 0.2289
0 -5 -6 0.214
0 5 6 0.1594
8 0 -6 0.1504
-4 0 2 0.2296
0 -4 4 0.2526
0 4 -4 0.1309
1 0 2 0.1669
-1 0 -2 0.2525

loop_
_geom_angle_atom_site_label_1
_geom_angle_atom_site_label_2
_geom_angle_atom_site_label_3
_geom_angle
HW1 OW HW2 106.4
C6A N1A C5A 109.16(14)
C6A N1A H1A 125.4
C5A N1A H1A 125.4
C15A N2A C16A 112.75(13)
C15A N2A H2AN 109.9
C16A N2A H2AN 107.1
C1A O1A C13A 120.55(14)
C18A O3A C17A 116.76(12)
C23A O4A C24A 116.69(13)
O1A C1A C2A 126.62(16)
O1A C1A C12A 114.48(14)
C2A C1A C12A 118.90(17)
C1A C2A C3A 119.64(18)
C1A C2A H2A 120.2
C3A C2A H2A 120.2
C4A C3A C2A 123.01(18)
C4A C3A H3A 118.5
C2A C3A H3A 118.5
C3A C4A C5A 116.92(18)
C3A C4A H4A 121.5
C5A C4A H4A 121.5
N1A C5A C4A 129.29(17)
N1A C5A C12A 108.74(14)
C4A C5A C12A 121.94(17)
N1A C6A C7A 129.36(16)
N1A C6A C11A 109.15(14)
C7A C6A C11A 121.48(16)
C8A C7A C6A 117.79(17)
C8A C7A H7A 121.1
C6A C7A H7A 121.1
C7A C8A C9A 121.75(17)
C7A C8A H8A 119.1
C9A C8A H8A 119.1
C10A C9A C8A 120.68(17)
C10A C9A H9A 119.7
C8A C9A H9A 119.7
C9A C10A C11A 118.95(16)
C9A C10A H10A 120.5
C11A C10A H10A 120.5
C10A C11A C6A 119.32(15)
C10A C11A C12A 134.70(15)
C6A C11A C12A 105.97(14)
C1A C12A C5A 119.58(15)
C1A C12A C11A 133.41(15)
C5A C12A C11A 106.96(14)
O1A C13A C14' 107.1(7)
O1A C13A C14A 112.4(2)
O1A C13A H13A 109.1
C14A C13A H13A 109.1
O1A C13A H13B 109.1
C14A C13A H13B 109.1
H13A C13A H13B 107.8
N2A C15A C14A 111.1(2)
N2A C15A C14' 111.8(6)
N2A C15A H15A 109.4
C14A C15A H15A 109.4
N2A C15A H15B 109.4
C14A C15A H15B 109.4
H15A C15A H15B 108
N2A C16A C17A 112.36(14)
N2A C16A H16A 109.1
C17A C16A H16A 109.1
N2A C16A H16B 109.1
C17A C16A H16B 109.1
H16A C16A H16B 107.9
O3A C17A C16A 107.86(13)
O3A C17A H17A 110.1
C16A C17A H17A 110.1
O3A C17A H17B 110.1
C16A C17A H17B 110.1
H17A C17A H17B 108.4
O3A C18A C19A 124.87(15)
O3A C18A C23A 115.64(14)
C19A C18A C23A 119.48(15)
C18A C19A C20A 120.16(16)
C18A C19A H19A 119.9
C20A C19A H19A 119.9
C21A C20A C19A 120.23(17)
C21A C20A H20A 119.9
C19A C20A H20A 119.9
C20A C21A C22A 120.05(17)
C20A C21A H21A 120
C22A C21A H21A 120
C23A C22A C21A 120.34(16)
C23A C22A H22A 119.8
C21A C22A H22A 119.8
C22A C23A O4A 124.34(15)
C22A C23A C18A 119.74(15)
O4A C23A C18A 115.91(14)
O4A C24A H24A 109.5
O4A C24A H24B 109.5
H24A C24A H24B 109.5
O4A C24A H24C 109.5
H24A C24A H24C 109.5
H24B C24A H24C 109.5
O2A C14A C15A 108.6(2)
O2A C14A C13A 113.3(3)
C15A C14A C13A 109.3(3)
O2A C14A H14A 108.5
C15A C14A H14A 108.5
C13A C14A H14A 108.5
C14A O2A H2AO 109.5
O2' C14' C13A 114.3(10)
O2' C14' C15A 113.7(11)
C13A C14' C15A 107.4(9)
O2' C14' H14' 107
C13A C14' H14' 107
C15A C14' H14' 107
C14' O2' H2'O 109.5
C5B N1B C6B 109.53(14)
C5B N1B H1B 125.2
C6B N1B H1B 125.2
C1B O1B C13B 118.36(12)
C18B O3B C17B 116.76(12)
C23B O4B C24B 116.52(14)
N1B C6B C7B 129.29(16)
N1B C6B C11B 108.60(14)
C7B C6B C11B 122.10(15)
C8B C7B C6B 117.43(16)
C8B C7B H7B 121.3
C6B C7B H7B 121.3
C7B C8B C9 121.33(16)
C7B C8B H8B 119.3
C9 C8B H8B 119.3
C10B C9 C8B 121.34(16)
C10B C9 H9B 119.3
C8B C9 H9B 119.3
C9 C10B C11B 118.50(16)
C9 C10B H10B 120.7
C11B C10B H10B 120.7
C10B C11B C6B 119.22(14)
C10B C11B C12B 134.43(15)
C6B C11B C12B 106.34(14)
C1B C12B C5B 119.03(14)
C1B C12B C11B 133.97(15)
C5B C12B C11B 107.00(13)
O1B C1B C2B 125.36(15)
O1B C1B C12B 115.33(13)
C2B C1B C12B 119.31(15)
C1B C2B C3B 119.89(16)
C1B C2B H2B 120.1
C3B C2B H2B 120.1
C4B C3B C2B 122.51(15)
C4B C3B H3B 118.7
C2B C3B H3B 118.7
C3B C4B C5B 117.02(16)
C3B C4B H4B 121.5
C5B C4B H4B 121.5
N1B C5B C4B 129.33(15)
N1B C5B C12B 108.48(14)
C4B C5B C12B 122.19(15)
C14" C13B O1B 107.9(8)
O1B C13B C14B 106.6(3)
O1B C13B H13C 110.4
C14B C13B H13C 110.4
O1B C13B H13D 110.4
C14B C13B H13D 110.4
H13C C13B H13D 108.6
N2" C16B C17B 113.5(5)
N2B C16B C17B 113.0(2)
N2B C16B H16C 109
C17B C16B H16C 109
N2B C16B H16D 109
C17B C16B H16D 109
H16C C16B H16D 107.8
O3B C17B C16B 107.45(13)
O3B C17B H17C 110.2
C16B C17B H17C 110.2
O3B C17B H17D 110.2
C16B C17B H17D 110.2
H17C C17B H17D 108.5
O3B C18B C19B 124.89(14)
O3B C18B C23B 115.41(15)
C19B C18B C23B 119.70(15)
C18B C19B C20B 120.21(16)
C18B C19B H19B 119.9
C20B C19B H19B 119.9
C21B C20B C19B 119.79(17)
C21B C20B H20B 120.1
C19B C20B H20B 120.1
C20B C21B C22B 120.58(17)
C20B C21B H21B 119.7
C22B C21B H21B 119.7
C23B C22B C21B 120.29(16)
C23B C22B H22B 119.9
C21B C22B H22B 119.9
O4B C23B C22B 124.81(15)
O4B C23B C18B 115.76(15)
C22B C23B C18B 119.42(16)
O4B C24B H24D 109.5
O4B C24B H24E 109.5
H24D C24B H24E 109.5
O4B C24B H24F 109.5
H24D C24B H24F 109.5
H24E C24B H24F 109.5
C14B O2B H2BO 109.5
O2B C14B C15B 116.2(8)
O2B C14B C13B 106.1(6)
C15B C14B C13B 111.6(5)
O2B C14B H14B 107.5
C15B C14B H14B 107.5
C13B C14B H14B 107.5
C14B C15B N2B 112.5(8)
C14B C15B H15C 109.1
N2B C15B H15C 109.1
C14B C15B H15D 109.1
N2B C15B H15D 109.1
H15C C15B H15D 107.8
C15B N2B C16B 110.4(6)
C15B N2B H2BN 117.7
C16B N2B H2BN 113.2
C14" O2" H2"O 109.5
O2" C14" C13B 125.0(17)
O2" C14" C15" 104.1(16)
C13B C14" C15" 109.4(13)
O2" C14" H14" 105.7
C13B C14" H14" 105.7
C15" C14" H14" 105.7
N2" C15" C14" 114(2)
N2" C15" H15E 108.7
C14" C15" H15E 108.7
N2" C15" H15F 108.7
C14" C15" H15F 108.7
H15E C15" H15F 107.6
C16B N2" C15" 111.1(17)
C16B N2" H2"N 109.9
C15" N2" H2"N 105.6

loop_
_geom_bond_atom_site_label_1
_geom_bond_atom_site_label_2
_geom_bond_distance
OW HW1 0.8362
OW HW2 0.8331
N1A C6A 1.374(2)
N1A C5A 1.378(2)
N1A H1A 0.88
N2A C15A 1.459(2)
N2A C16A 1.460(2)
N2A H2AN 0.8513
O1A C1A 1.368(2)
O1A C13A 1.433(2)
O3A C18A 1.3677(19)
O3A C17A 1.4359(19)
O4A C23A 1.375(2)
O4A C24A 1.432(2)
C1A C2A 1.384(3)
C1A C12A 1.397(2)
C2A C3A 1.399(3)
C2A H2A 0.95
C3A C4A 1.366(3)
C3A H3A 0.95
C4A C5A 1.390(2)
C4A H4A 0.95
C5A C12A 1.404(2)
C6A C7A 1.393(2)
C6A C11A 1.411(2)
C7A C8A 1.371(3)
C7A H7A 0.95
C8A C9A 1.393(3)
C8A H8A 0.95
C9A C10A 1.383(2)
C9A H9A 0.95
C10A C11A 1.393(2)
C10A H10A 0.95
C11A C12A 1.445(2)
C13A C14' 1.467(16)
C13A C14A 1.535(4)
C13A H13A 0.99
C13A H13B 0.99
C15A C14A 1.500(5)
C15A C14' 1.603(17)
C15A H15A 0.99
C15A H15B 0.99
C16A C17A 1.505(2)
C16A H16A 0.99
C16A H16B 0.99
C17A H17A 0.99
C17A H17B 0.99
C18A C19A 1.380(2)
C18A C23A 1.406(2)
C19A C20A 1.390(2)
C19A H19A 0.95
C20A C21A 1.371(3)
C20A H20A 0.95
C21A C22A 1.390(3)
C21A H21A 0.95
C22A C23A 1.374(2)
C22A H22A 0.95
C24A H24A 0.98
C24A H24B 0.98
C24A H24C 0.98
C14A O2A 1.398(3)
C14A H14A 1
O2A H2AO 0.84
C14' O2' 1.399(9)
C14' H14' 1
O2' H2'O 0.84
N1B C5B 1.379(2)
N1B C6B 1.384(2)
N1B H1B 0.88
O1B C1B 1.3655(19)
O1B C13B 1.4276(19)
O3B C18B 1.364(2)
O3B C17B 1.4384(19)
O4B C23B 1.368(2)
O4B C24B 1.435(2)
C6B C7B 1.391(2)
C6B C11B 1.408(2)
C7B C8B 1.379(3)
C7B H7B 0.95
C8B C9 1.396(3)
C8B H8B 0.95
C9 C10B 1.380(2)
C9 H9B 0.95
C10B C11B 1.400(2)
C10B H10B 0.95
C11B C12B 1.450(2)
C12B C1B 1.399(2)
C12B C5B 1.405(2)
C1B C2B 1.385(2)
C2B C3B 1.399(2)
C2B H2B 0.95
C3B C4B 1.372(2)
C3B H3B 0.95
C4B C5B 1.395(2)
C4B H4B 0.95
C13B C14" 1.41(2)
C13B C14B 1.554(9)
C13B H13C 0.99
C13B H13D 0.99
C16B N2" 1.432(8)
C16B N2B 1.474(4)
C16B C17B 1.498(2)
C16B H16C 0.99
C16B H16D 0.99
C17B H17C 0.99
C17B H17D 0.99
C18B C19B 1.383(2)
C18B C23B 1.408(2)
C19B C20B 1.394(2)
C19B H19B 0.95
C20B C21B 1.370(3)
C20B H20B 0.95
C21B C22B 1.389(3)
C21B H21B 0.95
C22B C23B 1.379(2)
C22B H22B 0.95
C24B H24D 0.98
C24B H24E 0.98
C24B H24F 0.98
O2B C14B 1.407(7)
O2B H2BO 0.84
C14B C15B 1.449(18)
C14B H14B 1
C15B N2B 1.455(5)
C15B H15C 0.99
C15B H15D 0.99
N2B H2BN 0.9393
O2" C14" 1.406(10)
O2" H2"O 0.84
C14" C15" 1.67(4)
C14" H14" 1
C15" N2" 1.456(10)
C15" H15E 0.99
C15" H15F 0.99
N2" H2"N 0.9115

loop_
_geom_hbond_atom_site_label_D
_geom_hbond_atom_site_label_H
_geom_hbond_atom_site_label_A
_geom_hbond_distance_DH
_geom_hbond_distance_HA
_geom_hbond_distance_DA
_geom_hbond_angle_DHA
_geom_hbond_site_symmetry_A
OW HW1 O3A 0.84 2.43 2.974(2) 123.5 .
OW HW1 O4A 0.84 2.1 2.895(2) 159.8 .
OW HW2 N2A 0.83 1.95 2.785(2) 174 .
N1A H1A OW 0.88 2.04 2.817(2) 146.9 2_644
N2A H2AN O4B 0.85 2.72 3.4500(19) 144.7 4_675
O2' H2'O OW 0.84 2.26 2.641(6) 107.6 .
N2B H2BN O2B 0.94 2.19 2.826(5) 124.6 3_676
N2A H2AN O2" 0.85 2.75 3.549(4) 156.1 2_645
O2B H2BO OW 0.84 2.4 3.210(3) 163 4_576

loop_
_geom_torsion_atom_site_label_1
_geom_torsion_atom_site_label_2
_geom_torsion_atom_site_label_3
_geom_torsion_atom_site_label_4
_geom_torsion
C13A O1A C1A C2A -8.6(2)
C13A O1A C1A C12A 171.12(14)
O1A C1A C2A C3A 179.12(16)
C12A C1A C2A C3A -0.5(2)
C1A C2A C3A C4A 1.0(3)
C2A C3A C4A C5A -0.5(3)
C6A N1A C5A C4A 176.23(17)
C6A N1A C5A C12A -1.51(18)
C3A C4A C5A N1A -177.79(17)
C3A C4A C5A C12A -0.3(3)
C5A N1A C6A C7A -177.50(16)
C5A N1A C6A C11A 1.55(18)
N1A C6A C7A C8A 178.39(16)
C11A C6A C7A C8A -0.6(2)
C6A C7A C8A C9A 0.9(3)
C7A C8A C9A C10A 0.1(3)
C8A C9A C10A C11A -1.5(2)
C9A C10A C11A C6A 1.8(2)
C9A C10A C11A C12A -176.80(16)
N1A C6A C11A C10A -179.97(13)
C7A C6A C11A C10A -0.8(2)
N1A C6A C11A C12A -0.97(17)
C7A C6A C11A C12A 178.17(14)
O1A C1A C12A C5A -179.97(14)
C2A C1A C12A C5A -0.3(2)
O1A C1A C12A C11A -2.9(2)
C2A C1A C12A C11A 176.81(16)
N1A C5A C12A C1A 178.65(14)
C4A C5A C12A C1A 0.7(2)
N1A C5A C12A C11A 0.87(17)
C4A C5A C12A C11A -177.06(15)
C10A C11A C12A C1A 1.5(3)
C6A C11A C12A C1A -177.28(16)
C10A C11A C12A C5A 178.83(16)
C6A C11A C12A C5A 0.06(16)
C1A O1A C13A C14' 115.7(5)
C1A O1A C13A C14A 100.2(2)
C16A N2A C15A C14A -173.34(16)
C16A N2A C15A C14' 170.9(5)
C15A N2A C16A C17A 178.63(14)
C18A O3A C17A C16A -177.12(13)
N2A C16A C17A O3A 63.50(18)
C17A O3A C18A C19A -3.9(2)
C17A O3A C18A C23A 175.20(13)
O3A C18A C19A C20A 178.59(15)
C23A C18A C19A C20A -0.5(2)
C18A C19A C20A C21A 0.4(3)
C19A C20A C21A C22A 0.2(3)
C20A C21A C22A C23A -0.9(3)
C21A C22A C23A O4A -177.87(16)
C21A C22A C23A C18A 0.8(3)
C24A O4A C23A C22A 8.5(2)
C24A O4A C23A C18A -170.27(15)
O3A C18A C23A C22A -179.31(14)
C19A C18A C23A C22A -0.2(2)
O3A C18A C23A O4A -0.5(2)
C19A C18A C23A O4A 178.63(14)
N2A C15A C14A O2A 65.8(3)
C14' C15A C14A O2A 162(3)
N2A C15A C14A C13A -170.03(17)
C14' C15A C14A C13A -74(3)
O1A C13A C14A O2A -74.6(3)
C14' C13A C14A O2A -147(3)
O1A C13A C14A C15A 164.08(17)
C14' C13A C14A C15A 92(3)
O1A C13A C14' O2' 52.4(13)
C14A C13A C14' O2' 165(4)
O1A C13A C14' C15A 179.6(5)
C14A C13A C14' C15A -68(3)
N2A C15A C14' O2' -57.8(11)
C14A C15A C14' O2' -148(4)
N2A C15A C14' C13A 174.7(5)
C14A C15A C14' C13A 85(3)
C5B N1B C6B C7B -178.05(16)
C5B N1B C6B C11B 1.39(17)
N1B C6B C7B C8B 179.17(16)
C11B C6B C7B C8B -0.2(2)
C6B C7B C8B C9 2.2(2)
C7B C8B C9 C10B -2.0(3)
C8B C9 C10B C11B -0.3(2)
C9 C10B C11B C6B 2.2(2)
C9 C10B C11B C12B -177.06(16)
N1B C6B C11B C10B 178.50(13)
C7B C6B C11B C10B -2.0(2)
N1B C6B C11B C12B -2.05(17)
C7B C6B C11B C12B 177.44(14)
C10B C11B C12B C1B 2.4(3)
C6B C11B C12B C1B -176.95(17)
C10B C11B C12B C5B -178.72(16)
C6B C11B C12B C5B 1.95(16)
C13B O1B C1B C2B 5.3(2)
C13B O1B C1B C12B -175.06(14)
C5B C12B C1B O1B 179.98(13)
C11B C12B C1B O1B -1.2(3)
C5B C12B C1B C2B -0.4(2)
C11B C12B C1B C2B 178.43(16)
O1B C1B C2B C3B -178.37(15)
C12B C1B C2B C3B 2.0(2)
C1B C2B C3B C4B -1.5(3)
C2B C3B C4B C5B -0.8(3)
C6B N1B C5B C4B 179.76(16)
C6B N1B C5B C12B -0.12(18)
C3B C4B C5B N1B -177.40(16)
C3B C4B C5B C12B 2.5(2)
C1B C12B C5B N1B 177.95(14)
C11B C12B C5B N1B -1.15(17)
C1B C12B C5B C4B -1.9(2)
C11B C12B C5B C4B 178.96(15)
C1B O1B C13B C14" 167.5(10)
C1B O1B C13B C14B 163.7(4)
C18B O3B C17B C16B 172.78(13)
N2" C16B C17B O3B 44.9(5)
N2B C16B C17B O3B 65.8(2)
C17B O3B C18B C19B -6.6(2)
C17B O3B C18B C23B 174.03(14)
O3B C18B C19B C20B -178.26(16)
C23B C18B C19B C20B 1.1(2)
C18B C19B C20B C21B -0.9(3)
C19B C20B C21B C22B 0.0(3)
C20B C21B C22B C23B 0.7(3)
C24B O4B C23B C22B 5.9(2)
C24B O4B C23B C18B -174.65(14)
C21B C22B C23B O4B 178.92(16)
C21B C22B C23B C18B -0.5(3)
O3B C18B C23B O4B -0.4(2)
C19B C18B C23B O4B -179.85(14)
O3B C18B C23B C22B 179.03(14)
C19B C18B C23B C22B -0.4(2)
C14" C13B C14B O2B 66(14)
O1B C13B C14B O2B 176.3(4)
C14" C13B C14B C15B -167(15)
O1B C13B C14B C15B -56.3(6)
O2B C14B C15B N2B -62.1(7)
C13B C14B C15B N2B 176.1(4)
C14B C15B N2B C16B 168.9(5)
N2" C16B N2B C15B -77(2)
C17B C16B N2B C15B -172.4(4)
O1B C13B C14" O2" 56(2)
C14B C13B C14" O2" 127(16)
O1B C13B C14" C15" -67.8(13)
C14B C13B C14" C15" 3(14)
O2" C14" C15" N2" 50(2)
C13B C14" C15" N2" -174.0(15)
N2B C16B N2" C15" 86(2)
C17B C16B N2" C15" 178.8(10)
C14" C15" N2" C16B -160.6(14)
